data_4327680
loop_
_publ_author_name
'Deborah C. Bebout'
'Anne E. DeLanoy'
'David E. Ehmann'
'Margaret E. Kastner'
'Damon A. Parrish'
'Raymond J. Butcher'

_publ_section_title
;
 Characterization of Mercury(II) Complexes of Bis[(2-pyridyl)methyl]amine
 by X-ray Crystallography and NMR Spectroscopy
;
_journal_name_full 'Inorganic Chemistry'
_journal_page_first 2952
_journal_page_last 2959
_journal_paper_doi 10.1021/ic971499+
_journal_volume 37
_journal_year 1998
_chemical_formula_sum 'C27.5 H30 Cl2 Hg N6 O8'
_chemical_formula_weight 844.07
_chemical_name_systematic
; 
 ? 
;
_space_group_IT_number 2
_symmetry_cell_setting triclinic
_symmetry_space_group_name_Hall '-P 1'
_symmetry_space_group_name_H-M 'P -1'
_atom_sites_solution_hydrogens geom
_atom_sites_solution_primary direct
_atom_sites_solution_secondary difmap
_audit_creation_method SHELXL
_cell_angle_alpha 67.50(3)
_cell_angle_beta 82.74(3)
_cell_angle_gamma 67.88(3)
_cell_formula_units_Z 2
_cell_length_a 10.953(5)
_cell_length_b 12.812(5)
_cell_length_c 13.006(5)
_cell_measurement_reflns_used 19
_cell_measurement_temperature 293(2)
_cell_measurement_theta_max 30
_cell_measurement_theta_min 20
_cell_volume 1561.8(12)
_computing_structure_refinement 'SHELXL-93 (Sheldrick, 1993)'
_computing_structure_solution 'SHELXS-86 (Sheldrick, 1990)'
_diffrn_ambient_temperature 293(2)
_diffrn_measurement_device 'Siemens R3m/V'
_diffrn_measurement_method 'theta 2 theta'
_diffrn_radiation_monochromator graphite
_diffrn_radiation_source 'fine-focus sealed tube'
_diffrn_radiation_type MoK\a
_diffrn_radiation_wavelength 0.71073
_diffrn_reflns_av_R_equivalents 0.0000
_diffrn_reflns_av_sigmaI/netI 0.0249
_diffrn_reflns_limit_h_max 14
_diffrn_reflns_limit_h_min 0
_diffrn_reflns_limit_k_max 16
_diffrn_reflns_limit_k_min -15
_diffrn_reflns_limit_l_max 16
_diffrn_reflns_limit_l_min -16
_diffrn_reflns_number 7221
_diffrn_reflns_theta_max 27.65
_diffrn_reflns_theta_min 1.70
_diffrn_standards_decay_% 10
_diffrn_standards_interval_count 50
_diffrn_standards_number 3
_exptl_absorpt_coefficient_mu 5.157
_exptl_absorpt_correction_type none
_exptl_crystal_colour colorless
_exptl_crystal_density_diffrn 1.795
_exptl_crystal_density_meas 1.77
_exptl_crystal_density_method flotation
_exptl_crystal_description 'cloudy plate'
_exptl_crystal_F_000 830
_exptl_crystal_size_max .50
_exptl_crystal_size_mid .26
_exptl_crystal_size_min .13
_refine_diff_density_max 2.465
_refine_diff_density_min -2.453
_refine_diff_density_rms 0.133
_refine_ls_extinction_method none
_refine_ls_goodness_of_fit_all 0.983
_refine_ls_goodness_of_fit_obs 1.035
_refine_ls_matrix_type full
_refine_ls_number_parameters 406
_refine_ls_number_reflns 7221
_refine_ls_number_restraints 7
_refine_ls_restrained_S_all 0.983
_refine_ls_restrained_S_obs 1.036
_refine_ls_R_factor_all 0.0452
_refine_ls_R_factor_obs 0.0390
_refine_ls_shift/esd_max 0.003
_refine_ls_shift/esd_mean 0.000
_refine_ls_structure_factor_coef Fsqd
_refine_ls_weighting_details 'w=1/[\s^2^(Fo^2^)+(0.0795P)^2^+0.0000P] where P=(Fo^2^+2Fc^2^)/3'
_refine_ls_weighting_scheme calc
_refine_ls_wR_factor_all 0.1019
_refine_ls_wR_factor_obs 0.0996
_reflns_number_observed 6270
_reflns_number_total 7221
_reflns_observed_criterion >2sigma(I)
_cod_data_source_file ic9714992B_1.cif
_cod_data_source_block Compound1
_cod_depositor_comments
;
The following automatic conversions were performed:

'_refine_ls_weighting_scheme' value 'calc
w=1/[\s^2^(Fo^2^)+(0.0795P)^2^+0.0000P] where P=(Fo^2^+2Fc^2^)/3' was
changed to 'calc'. New tag '_refine_ls_weighting_details' was
created. The value of the new tag was set to
'w=1/[\s^2^(Fo^2^)+(0.0795P)^2^+0.0000P] where P=(Fo^2^+2Fc^2^)/3'.

Automatic conversion script
Id: cif_fix_values 3143 2015-03-26 13:38:13Z robertas 
;
_cod_original_cell_volume 1561.8(11)
_cod_original_formula_sum 'C27.50 H30 Cl2 Hg N6 O8'
_cod_database_code 4327680

loop_
_symmetry_equiv_pos_as_xyz
'x, y, z'
'-x, -y, -z'

loop_
_atom_site_aniso_label
_atom_site_aniso_U_11
_atom_site_aniso_U_22
_atom_site_aniso_U_33
_atom_site_aniso_U_23
_atom_site_aniso_U_13
_atom_site_aniso_U_12
Hg 0.03794(10) 0.04807(11) 0.04469(11) -0.02022(8) 0.00209(6) -0.01034(7)
N(A) 0.045(2) 0.057(2) 0.059(2) -0.037(2) 0.002(2) -0.015(2)
N(B) 0.042(2) 0.037(2) 0.045(2) -0.011(2) 0.003(2) -0.0140(15)
N1 0.041(2) 0.053(2) 0.040(2) -0.021(2) -0.0016(15) -0.016(2)
N2 0.065(3) 0.059(3) 0.053(2) -0.020(2) 0.008(2) -0.025(2)
N3 0.065(3) 0.076(3) 0.044(2) -0.024(2) -0.001(2) -0.012(2)
N4 0.052(2) 0.046(2) 0.052(2) -0.023(2) 0.005(2) -0.019(2)
C1A 0.065(3) 0.058(3) 0.041(2) -0.016(2) -0.005(2) -0.029(2)
C1B 0.096(5) 0.055(3) 0.056(3) -0.024(3) -0.002(3) -0.033(3)
C1C 0.086(4) 0.046(3) 0.065(3) -0.019(3) -0.004(3) -0.010(3)
C1D 0.059(3) 0.052(3) 0.049(3) -0.014(2) -0.007(2) -0.007(2)
C1E 0.045(2) 0.050(2) 0.033(2) -0.018(2) 0.001(2) -0.012(2)
C1F 0.041(2) 0.067(3) 0.055(3) -0.035(2) -0.009(2) -0.007(2)
C2A 0.092(5) 0.067(4) 0.062(4) -0.009(3) 0.003(3) -0.027(4)
C2B 0.156(10) 0.074(5) 0.068(5) -0.001(4) 0.010(5) -0.036(5)
C2C 0.098(6) 0.077(5) 0.118(7) -0.001(5) 0.031(5) -0.037(5)
C2D 0.088(5) 0.085(5) 0.121(7) -0.031(5) 0.028(5) -0.048(4)
C2E 0.067(3) 0.052(3) 0.067(3) -0.029(3) 0.018(3) -0.029(3)
C2F 0.046(3) 0.073(4) 0.085(4) -0.041(3) 0.019(3) -0.030(3)
C3A 0.091(5) 0.111(6) 0.060(4) -0.046(4) 0.008(4) -0.015(4)
C3B 0.127(8) 0.134(8) 0.063(4) -0.052(5) 0.009(5) -0.052(6)
C3C 0.133(9) 0.179(10) 0.066(5) -0.055(6) -0.032(5) -0.041(8)
C3D 0.070(4) 0.139(7) 0.079(5) -0.045(5) -0.027(4) -0.017(5)
C3E 0.055(3) 0.054(3) 0.052(3) -0.019(2) -0.007(2) -0.021(2)
C3F 0.041(2) 0.052(3) 0.060(3) -0.017(2) -0.008(2) -0.009(2)
C4A 0.066(4) 0.066(3) 0.088(4) -0.040(3) 0.010(3) -0.031(3)
C4B 0.097(5) 0.067(4) 0.091(5) -0.038(4) 0.003(4) -0.041(4)
C4C 0.095(5) 0.053(3) 0.077(4) -0.038(3) -0.008(4) -0.010(3)
C4D 0.060(3) 0.054(3) 0.062(3) -0.029(3) 0.008(3) -0.008(2)
C4E 0.047(2) 0.045(2) 0.038(2) -0.017(2) 0.001(2) -0.013(2)
C4F 0.049(2) 0.048(2) 0.044(2) -0.017(2) 0.014(2) -0.014(2)
Cl1 0.0594(8) 0.0598(7) 0.0806(10) -0.0258(7) -0.0080(7) -0.0182(6)
O1A 0.420(23) 0.221(12) 0.144(9) 0.040(8) -0.159(13) -0.144(14)
O1B 0.171(9) 0.152(8) 0.417(20) -0.180(11) 0.176(11) -0.084(7)
O1C 0.213(9) 0.088(4) 0.138(6) -0.058(4) 0.009(6) -0.073(5)
O1D 0.088(4) 0.104(5) 0.200(8) -0.062(5) -0.018(5) -0.034(4)
Cl2 0.0569(7) 0.0530(6) 0.0565(7) -0.0238(5) 0.0039(5) -0.0224(5)
O2A 0.251(11) 0.108(5) 0.118(6) 0.017(4) -0.105(7) -0.076(6)
O2B 0.098(4) 0.118(4) 0.118(5) -0.068(4) 0.043(3) -0.075(4)
O2C 0.103(4) 0.140(5) 0.208(8) -0.135(6) 0.068(5) -0.062(4)
O2D 0.092(3) 0.064(2) 0.066(2) -0.026(2) -0.004(2) -0.035(2)
C1T 0.182(20) 0.166(17) 0.175(16) -0.110(14) 0.101(15) -0.042(14)
C2T 0.398(64) 0.268(41) 0.415(60) -0.272(45) 0.342(56) -0.211(44)
C3T 0.202(25) 0.264(38) 0.346(51) -0.234(38) 0.175(32) -0.112(28)
C4T 0.074(13) 0.431(65) 0.158(26) -0.200(37) 0.043(15) -0.060(24)

loop_
_atom_site_label
_atom_site_type_symbol
_atom_site_fract_x
_atom_site_fract_y
_atom_site_fract_z
_atom_site_U_iso_or_equiv
_atom_site_thermal_displace_type
_atom_site_occupancy
_atom_site_calc_flag
_atom_site_refinement_flags
Hg Hg 0.11524(2) 0.659688(15) 0.277349(14) 0.04421(8) Uani 1 d .
N(A) N 0.3360(4) 0.6259(4) 0.3236(4) 0.0495(9) Uani 1 d .
H(A) H 0.3334(4) 0.6774(4) 0.3559(4) 0.080 Uiso 1 d R
N(B) N -0.1054(4) 0.6798(3) 0.3204(3) 0.0428(8) Uani 1 d .
H(B) H -0.1093(4) 0.6052(3) 0.3515(3) 0.080 Uiso 1 d R
N1 N 0.2409(4) 0.4525(4) 0.3253(3) 0.0435(8) Uani 1 d .
N2 N 0.2081(5) 0.7719(4) 0.1142(4) 0.0591(11) Uani 1 d .
N3 N -0.0034(5) 0.6471(5) 0.1278(4) 0.0651(12) Uani 1 d .
N4 N 0.0103(4) 0.8355(4) 0.3287(4) 0.0481(9) Uani 1 d .
C1A C 0.2053(6) 0.3745(5) 0.3026(4) 0.0526(11) Uani 1 d .
H1AA H 0.1209(6) 0.4020(5) 0.2680(4) 0.080 Uiso 1 d R
C1B C 0.2848(7) 0.2558(5) 0.3285(5) 0.0656(15) Uani 1 d .
H1BA H 0.2567(7) 0.2018(5) 0.3111(5) 0.080 Uiso 1 d R
C1C C 0.4038(7) 0.2152(5) 0.3774(5) 0.069(2) Uani 1 d .
H1CA H 0.4596(7) 0.1321(5) 0.3964(5) 0.080 Uiso 1 d R
C1D C 0.4439(6) 0.2941(5) 0.3998(5) 0.0576(12) Uani 1 d .
H1DA H 0.5290(6) 0.2676(5) 0.4328(5) 0.080 Uiso 1 d R
C1E C 0.3587(5) 0.4128(4) 0.3736(4) 0.0437(9) Uani 1 d .
C1F C 0.3933(5) 0.5012(5) 0.4033(4) 0.0533(12) Uani 1 d .
H1FA H 0.4873(5) 0.4776(5) 0.4062(4) 0.080 Uiso 1 d R
H1FB H 0.3606(5) 0.4980(5) 0.4759(4) 0.080 Uiso 1 d R
C2A C 0.1410(8) 0.8570(6) 0.0211(6) 0.079(2) Uani 1 d .
H2AA H 0.0503(8) 0.8684(6) 0.0136(6) 0.080 Uiso 1 d R
C2B C 0.1992(12) 0.9266(8) -0.0626(7) 0.110(3) Uani 1 d .
H2BA H 0.1475(12) 0.9872(8) -0.1272(7) 0.080 Uiso 1 d R
C2C C 0.3262(10) 0.9122(8) -0.0539(9) 0.110(3) Uani 1 d .
H2CA H 0.3692(10) 0.9574(8) -0.1132(9) 0.080 Uiso 1 d R
C2D C 0.3926(9) 0.8258(8) 0.0390(8) 0.097(3) Uani 1 d .
H2DA H 0.4822(9) 0.8151(8) 0.0497(8) 0.080 Uiso 1 d R
C2E C 0.3341(6) 0.7545(5) 0.1237(5) 0.0589(13) Uani 1 d .
C2F C 0.4105(6) 0.6499(6) 0.2209(6) 0.0636(15) Uani 1 d .
H2FA H 0.4419(6) 0.5787(6) 0.2027(6) 0.080 Uiso 1 d R
H2FB H 0.4860(6) 0.6641(6) 0.2346(6) 0.080 Uiso 1 d R
C3A C 0.0531(9) 0.6247(8) 0.0366(6) 0.090(2) Uani 1 d .
H3AA H 0.1436(9) 0.5721(8) 0.0435(6) 0.080 Uiso 1 d R
C3B C -0.0094(11) 0.6691(10) -0.0619(7) 0.102(3) Uani 1 d .
H3BA H 0.0349(11) 0.6484(10) -0.1235(7) 0.080 Uiso 1 d R
C3C C -0.1349(11) 0.7454(11) -0.0714(7) 0.124(4) Uani 1 d .
H3CA H -0.1817(11) 0.7810(11) -0.1412(7) 0.080 Uiso 1 d R
C3D C -0.1965(8) 0.7724(9) 0.0203(7) 0.098(3) Uani 1 d .
H3DA H -0.2858(8) 0.8272(9) 0.0149(7) 0.080 Uiso 1 d R
C3E C -0.1279(5) 0.7173(5) 0.1208(4) 0.0528(11) Uani 1 d .
C3F C -0.1908(5) 0.7453(5) 0.2208(5) 0.0533(11) Uani 1 d .
H3FA H -0.2163(5) 0.8304(5) 0.2038(5) 0.080 Uiso 1 d R
H3FB H -0.2694(5) 0.7257(5) 0.2364(5) 0.080 Uiso 1 d R
C4A C 0.0592(6) 0.9226(6) 0.3116(6) 0.068(2) Uani 1 d .
H4AA H 0.1437(6) 0.9154(6) 0.2781(6) 0.080 Uiso 1 d R
C4B C -0.0070(8) 1.0207(6) 0.3416(7) 0.079(2) Uani 1 d .
H4BA H 0.0294(8) 1.0822(6) 0.3278(7) 0.080 Uiso 1 d R
C4C C -0.1281(8) 1.0294(5) 0.3911(6) 0.075(2) Uani 1 d .
H4CA H -0.1774(8) 1.0967(5) 0.4132(6) 0.080 Uiso 1 d R
C4D C -0.1774(6) 0.9406(5) 0.4081(5) 0.0609(13) Uani 1 d .
H4DA H -0.2614(6) 0.9449(5) 0.4420(5) 0.080 Uiso 1 d R
C4E C -0.1052(5) 0.8434(4) 0.3768(4) 0.0439(9) Uani 1 d .
C4F C -0.1499(5) 0.7379(4) 0.4033(4) 0.0492(10) Uani 1 d .
H4FA H -0.2442(5) 0.7653(4) 0.4062(4) 0.080 Uiso 1 d R
H4FB H -0.1154(5) 0.6793(4) 0.4752(4) 0.080 Uiso 1 d R
Cl1 Cl 0.43290(15) 0.92902(14) 0.30023(14) 0.0666(3) Uani 1 d .
O1A O 0.3877(19) 0.9908(12) 0.1964(10) 0.270(9) Uani 1 d .
O1B O 0.3391(10) 0.9682(9) 0.3690(13) 0.231(7) Uani 1 d .
O1C O 0.4641(10) 0.8050(6) 0.3299(7) 0.135(3) Uani 1 d .
O1D O 0.5402(7) 0.9532(6) 0.3174(8) 0.127(3) Uani 1 d .
Cl2 Cl 0.16523(13) 0.61559(12) 0.62135(11) 0.0537(3) Uani 1 d .
O2A O 0.2297(11) 0.5168(7) 0.7142(7) 0.163(4) Uani 1 d .
O2B O 0.2515(6) 0.6744(6) 0.5568(6) 0.096(2) Uani 1 d .
O2C O 0.0593(7) 0.6995(7) 0.6531(8) 0.128(3) Uani 1 d .
O2D O 0.1184(5) 0.5705(4) 0.5551(4) 0.0701(11) Uani 1 d .
C1T C 0.5711(27) 0.4145(24) 0.0846(19) 0.175(8) Uani 1 d D
C2T C 0.4657(40) 0.3995(34) 0.0564(35) 0.317(33) Uani 1 d D
H2TA H 0.4425(40) 0.3320(34) 0.0947(35) 0.080 Uiso 1 calc R
C3T C 0.5965(34) 0.5147(30) 0.0258(33) 0.239(19) Uani 1 d D
H3TA H 0.6693(34) 0.5211(30) 0.0491(33) 0.080 Uiso 1 calc R
C4T C 0.6514(21) 0.3307(37) 0.1666(24) 0.205(21) Uani 0.50 d PD
H4TA H 0.6205(21) 0.2645(37) 0.2008(24) 0.080 Uiso 0.50 calc PR
H4TB H 0.6545(21) 0.3637(37) 0.2207(24) 0.080 Uiso 0.50 calc PR
H4TC H 0.7380(21) 0.3023(37) 0.1384(24) 0.080 Uiso 0.50 calc PR

loop_
_atom_type_symbol
_atom_type_description
_atom_type_scat_dispersion_real
_atom_type_scat_dispersion_imag
_atom_type_scat_source
C C 0.0033 0.0016 'International Tables Vol C Tables 4.2.6.8 and 6.1.1.4'
H H 0.0000 0.0000 'International Tables Vol C Tables 4.2.6.8 and 6.1.1.4'
N N 0.0061 0.0033 'International Tables Vol C Tables 4.2.6.8 and 6.1.1.4'
O O 0.0106 0.0060 'International Tables Vol C Tables 4.2.6.8 and 6.1.1.4'
Cl Cl 0.1484 0.1585 'International Tables Vol C Tables 4.2.6.8 and 6.1.1.4'
Hg Hg -2.3894 9.2266 'International Tables Vol C Tables 4.2.6.8 and 6.1.1.4'

loop_
_geom_angle_atom_site_label_1
_geom_angle_atom_site_label_2
_geom_angle_atom_site_label_3
_geom_angle
_geom_angle_site_symmetry_1
_geom_angle_publ_flag
N(B) Hg N1 108.06(13) . y
N(B) Hg N(A) 153.09(15) . y
N1 Hg N(A) 71.51(14) . y
N(B) Hg N2 130.3(2) . y
N1 Hg N2 108.5(2) . y
N(A) Hg N2 71.8(2) . y
N(B) Hg N4 71.16(14) . y
N1 Hg N4 150.39(14) . y
N(A) Hg N4 95.82(14) . y
N2 Hg N4 91.7(2) . y
N(B) Hg N3 67.4(2) . y
N1 Hg N3 88.68(15) . y
N(A) Hg N3 138.3(2) . y
N2 Hg N3 81.0(2) . y
N4 Hg N3 116.4(2) . y
C2F N(A) C1F 113.0(4) . y
C2F N(A) Hg 108.7(3) . y
C1F N(A) Hg 108.1(3) . y
C3F N(B) C4F 111.9(4) . y
C3F N(B) Hg 111.8(3) . y
C4F N(B) Hg 109.4(3) . y
C1E N1 C1A 118.6(4) . y
C1E N1 Hg 116.8(3) . y
C1A N1 Hg 124.6(3) . y
C2E N2 C2A 118.4(6) . y
C2E N2 Hg 115.5(4) . y
C2A N2 Hg 125.8(5) . y
C3E N3 C3A 118.3(6) . y
C3E N3 Hg 109.7(4) . y
C3A N3 Hg 125.1(5) . y
C4E N4 C4A 119.5(4) . y
C4E N4 Hg 114.9(3) . y
C4A N4 Hg 125.6(4) . y
N1 C1A C1B 122.1(5) . y
C1C C1B C1A 119.6(5) . y
C1B C1C C1D 119.5(5) . y
C1C C1D C1E 118.5(5) . y
N1 C1E C1D 121.7(5) . y
N1 C1E C1F 117.3(4) . y
C1D C1E C1F 120.9(4) . y
N(A) C1F C1E 112.3(4) . y
N2 C2A C2B 121.7(8) . y
C2C C2B C2A 121.0(9) . y
C2D C2C C2B 116.6(8) . y
C2C C2D C2E 122.5(8) . y
N2 C2E C2D 119.8(7) . y
N2 C2E C2F 117.3(5) . y
C2D C2E C2F 122.7(6) . y
N(A) C2F C2E 114.7(5) . y
C3B C3A N3 124.5(8) . y
C3C C3B C3A 117.7(8) . y
C3B C3C C3D 119.6(7) . y
C3E C3D C3C 119.2(8) . y
N3 C3E C3D 120.5(6) . y
N3 C3E C3F 118.8(5) . y
C3D C3E C3F 120.5(6) . y
N(B) C3F C3E 113.8(4) . y
N4 C4A C4B 122.2(6) . y
C4A C4B C4C 118.3(6) . y
C4D C4C C4B 119.2(5) . y
C4C C4D C4E 119.7(6) . y
N4 C4E C4D 121.1(5) . y
N4 C4E C4F 117.3(4) . y
C4D C4E C4F 121.5(5) . y
N(B) C4F C4E 112.0(4) . y
O1A Cl1 O1B 108.6(10) . y
O1A Cl1 O1D 110.9(8) . y
O1B Cl1 O1D 105.4(6) . y
O1A Cl1 O1C 112.1(7) . y
O1B Cl1 O1C 108.7(6) . y
O1D Cl1 O1C 110.9(5) . y
O2A Cl2 O2C 110.7(6) . y
O2A Cl2 O2B 111.6(5) . y
O2C Cl2 O2B 108.7(4) . y
O2A Cl2 O2D 107.1(4) . y
O2C Cl2 O2D 109.9(4) . y
O2B Cl2 O2D 108.9(3) . y
C4T C1T C3T 119.1(37) . y
C4T C1T C2T 121.3(39) . y
C3T C1T C2T 119.6(29) . y
C3T C2T C1T 112.8(43) 2_665 y
C2T C3T C1T 127.5(46) 2_665 y

loop_
_geom_bond_atom_site_label_1
_geom_bond_atom_site_label_2
_geom_bond_distance
_geom_bond_site_symmetry_2
_geom_bond_publ_flag
Hg N(B) 2.350(4) . y
Hg N1 2.352(4) . y
Hg N(A) 2.404(4) . y
Hg N2 2.414(5) . y
Hg N4 2.418(4) . y
Hg N3 2.557(5) . y
N(A) C2F 1.464(8) . y
N(A) C1F 1.471(7) . y
N(B) C3F 1.463(6) . y
N(B) C4F 1.470(6) . y
N1 C1E 1.335(6) . y
N1 C1A 1.337(6) . y
N2 C2E 1.326(8) . y
N2 C2A 1.344(8) . y
N3 C3E 1.312(7) . y
N3 C3A 1.346(8) . y
N4 C4E 1.325(6) . y
N4 C4A 1.346(7) . y
C1A C1B 1.367(8) . y
C1B C1C 1.349(10) . y
C1C C1D 1.376(9) . y
C1D C1E 1.383(7) . y
C1E C1F 1.506(7) . y
C2A C2B 1.377(11) . y
C2B C2C 1.347(14) . y
C2C C2D 1.345(13) . y
C2D C2E 1.396(9) . y
C2E C2F 1.491(9) . y
C3A C3B 1.343(12) . y
C3B C3C 1.341(14) . y
C3C C3D 1.391(12) . y
C3D C3E 1.383(8) . y
C3E C3F 1.497(8) . y
C4A C4B 1.369(9) . y
C4B C4C 1.383(10) . y
C4C C4D 1.371(9) . y
C4D C4E 1.380(7) . y
C4E C4F 1.511(7) . y
Cl1 O1A 1.324(9) . y
Cl1 O1B 1.353(8) . y
Cl1 O1D 1.386(7) . y
Cl1 O1C 1.395(6) . y
Cl2 O2A 1.390(7) . y
Cl2 O2C 1.397(6) . y
Cl2 O2B 1.420(5) . y
Cl2 O2D 1.433(4) . y
C1T C4T 1.31(3) . y
C1T C3T 1.33(3) . y
C1T C2T 1.35(4) . y
C2T C3T 1.24(5) 2_665 y
C3T C2T 1.24(5) 2_665 ?
